data_4514581
loop_
_publ_author_name
'Hou, Yan'
'Chai, Dongfeng'
'Li, Bonan'
'Pang, Haijun'
'Ma, Huiyuan'
'Wang, Xinming'
'Tan, Lichao'

_publ_section_title
;
 Polyoxometalate-Incorporated Metallacalixarene@Graphene Composite
 Electrodes for High-Performance Supercapacitors.
;
_journal_issue 23
_journal_name_full 'ACS applied materials &amp; interfaces'
_journal_page_first 20845
_journal_page_last 20853
_journal_paper_doi 10.1021/acsami.9b04649
_journal_volume 11
_journal_year 2019
_chemical_formula_moiety 'C12 H17 Ag5 N18 O40 Si W12'
_chemical_formula_sum 'C12 H17 Ag5 N18 O40 Si W12'
_chemical_formula_weight 3826.86
_space_group_IT_number 162
_space_group_name_Hall '-P 3 2'
_space_group_name_H-M_alt 'P -3 1 m'
_symmetry_cell_setting hexagonal
_symmetry_space_group_name_Hall '-P 3 2'
_symmetry_space_group_name_H-M 'P -3 1 m'
_atom_sites_solution_hydrogens geom
_atom_sites_solution_primary direct
_atom_sites_solution_secondary difmap
_audit_creation_method SHELXL-97
_cell_angle_alpha 90.00
_cell_angle_beta 90.00
_cell_angle_gamma 120.00
_cell_formula_units_Z 1
_cell_length_a 12.1796(7)
_cell_length_b 12.1796(7)
_cell_length_c 10.4736(8)
_cell_measurement_reflns_used 25
_cell_measurement_temperature 293(2)
_cell_measurement_theta_max 28.300
_cell_measurement_theta_min 7
_cell_volume 1345.53(15)
_computing_cell_refinement 'Bruker SMART'
_computing_data_collection 'Bruker SMART'
_computing_data_reduction 'Bruker SMART'
_computing_molecular_graphics 'Bruker SMART'
_computing_publication_material 'Bruker SMART'
_computing_structure_refinement 'SHELXL-97 (Sheldrick, 1997)'
_computing_structure_solution 'SHELXS-97 (Sheldrick, 1990)'
_diffrn_ambient_temperature 293(2)
_diffrn_measured_fraction_theta_full 0.997
_diffrn_measured_fraction_theta_max 0.997
_diffrn_measurement_device_type 'CCD area detector'
_diffrn_measurement_method 'phi and omega scans'
_diffrn_radiation_monochromator graphite
_diffrn_radiation_source 'fine-focus sealed tube'
_diffrn_radiation_type MoK\a
_diffrn_radiation_wavelength 0.71000
_diffrn_reflns_av_R_equivalents 0.0514
_diffrn_reflns_av_sigmaI/netI 0.0261
_diffrn_reflns_limit_h_max 16
_diffrn_reflns_limit_h_min -15
_diffrn_reflns_limit_k_max 16
_diffrn_reflns_limit_k_min -16
_diffrn_reflns_limit_l_max 13
_diffrn_reflns_limit_l_min -12
_diffrn_reflns_number 10112
_diffrn_reflns_theta_full 28.30
_diffrn_reflns_theta_max 28.30
_diffrn_reflns_theta_min 1.93
_exptl_absorpt_coefficient_mu 27.404
_exptl_absorpt_correction_T_max 0.007
_exptl_absorpt_correction_T_min 0.001
_exptl_absorpt_correction_type multi-scan
_exptl_absorpt_process_details '(SADABS; Sheldrick, 2003)'
_exptl_crystal_colour colourless
_exptl_crystal_density_diffrn 4.706
_exptl_crystal_density_method 'not measured'
_exptl_crystal_description block
_exptl_crystal_F_000 1663.2
_exptl_crystal_size_max 0.25
_exptl_crystal_size_mid 0.23
_exptl_crystal_size_min 0.18
_refine_diff_density_max 3.246
_refine_diff_density_min -2.644
_refine_diff_density_rms 0.327
_refine_ls_extinction_method none
_refine_ls_goodness_of_fit_ref 1.060
_refine_ls_hydrogen_treatment mixed
_refine_ls_matrix_type full
_refine_ls_number_parameters 87
_refine_ls_number_reflns 1222
_refine_ls_number_restraints 42
_refine_ls_restrained_S_all 1.082
_refine_ls_R_factor_all 0.0489
_refine_ls_R_factor_gt 0.0374
_refine_ls_shift/su_max 0.000
_refine_ls_shift/su_mean 0.000
_refine_ls_structure_factor_coef Fsqd
_refine_ls_weighting_details 'calc w=1/[\s^2^(Fo^2^)+(0.0466P)^2^+29.3777P] where P=(Fo^2^+2Fc^2^)/3'
_refine_ls_weighting_scheme calc
_refine_ls_wR_factor_gt 0.0906
_refine_ls_wR_factor_ref 0.0977
_reflns_number_gt 1033
_reflns_number_total 1224
_reflns_threshold_expression >2sigma(I)
_cod_data_source_file am9b04649_si_003.cif
_cod_data_source_block haa
_cod_depositor_comments
;
The following automatic conversions were performed:

'_symmetry_cell_setting' value 'Hexagonal' changed to 'hexagonal'
according to
/home/data/users/saulius/crontab/automatic-downloads/current/ACS/lib/dictionaries/cif_core.dic
dictionary named 'cif_core.dic' version 2.4.2 from 2011-04-26.

'_exptl_absorpt_correction_type' value 'Multi-scan' changed to
'multi-scan' according to
/home/data/users/saulius/crontab/automatic-downloads/current/ACS/lib/dictionaries/cif_core.dic
dictionary named 'cif_core.dic' version 2.4.2 from 2011-04-26.

Automatic conversion script
Id: cif_fix_values 4973 2017-02-22 13:04:09Z antanas 
;
_cod_original_cell_volume 1345.5(2)
_cod_original_sg_symbol_Hall -P32
_cod_original_sg_symbol_H-M 'P-31m  '
_cod_database_code 4514581

loop_
_symmetry_equiv_pos_as_xyz
'x, y, z'
'-y, x-y, z'
'-x+y, -x, z'
'-y, -x, -z'
'-x+y, y, -z'
'x, x-y, -z'
'-x, -y, -z'
'y, -x+y, -z'
'x-y, x, -z'
'y, x, z'
'x-y, -y, z'
'-x, -x+y, z'

loop_
_atom_site_label
_atom_site_type_symbol
_atom_site_fract_x
_atom_site_fract_y
_atom_site_fract_z
_atom_site_U_iso_or_equiv
_atom_site_adp_type
_atom_site_occupancy
_atom_site_symmetry_multiplicity
_atom_site_calc_flag
_atom_site_refinement_flags
W1 W 0.16703(5) 0.0000 0.22478(6) 0.02601(19) Uani 1 2 d SU
W2 W 0.33406(5) 0.16703(3) 0.5000 0.02603(19) Uani 1 2 d SU
Ag2 Ag 0.6667 0.3333 0.2846(4) 0.0484(10) Uani 0.48 3 d SPU
Ag1 Ag 0.77517(18) 0.22483(18) 0.0000 0.0547(8) Uani 0.50 2 d SP
Si1 Si 0.0000 0.0000 0.5000 0.0142(16) Uani 1 12 d SU
O4 O 0.2996(13) 0.1253(9) 0.3252(10) 0.065(3) Uani 1 1 d U
O2 O 0.2500(13) 0.0000 0.0964(14) 0.054(4) Uani 1 2 d S
O1 O 0.1243(11) 0.1243(11) 0.186(2) 0.073(6) Uani 1 2 d S
O5 O 0.4915(12) 0.2458(6) 0.5000 0.056(4) Uani 1 2 d S
O6 O 0.302(2) 0.302(2) 0.4701(15) 0.086(7) Uani 1 2 d SU
O3 O 0.1263(15) 0.0000 0.4464(18) 0.017(3) Uani 0.50 2 d SPU
C1 C 0.5825(15) 0.104(2) 0.2282(15) 0.062(4) Uani 1 1 d U
H1A H 0.6076 0.1867 0.2530 0.074 Uiso 1 1 calc R
N2 N 0.4936(19) 0.0000 0.289(2) 0.076(6) Uani 1 2 d SU
N1 N 0.6310(17) 0.074(2) 0.1263(15) 0.109(7) Uani 1 1 d U
O7 O 0.0000 0.0000 0.347(3) 0.021(6) Uani 0.50 6 d SPU

loop_
_atom_site_aniso_label
_atom_site_aniso_U_11
_atom_site_aniso_U_22
_atom_site_aniso_U_33
_atom_site_aniso_U_23
_atom_site_aniso_U_13
_atom_site_aniso_U_12
W1 0.0293(3) 0.0269(3) 0.0210(3) 0.000 0.0094(2) 0.01346(17)
W2 0.0129(3) 0.0281(3) 0.0320(4) 0.0059(2) 0.000 0.00645(14)
Ag2 0.0403(13) 0.0403(13) 0.065(3) 0.000 0.000 0.0201(7)
Ag1 0.0538(14) 0.0538(14) 0.0491(18) 0.0120(13) 0.0120(13) 0.0213(16)
Si1 0.016(2) 0.016(2) 0.011(4) 0.000 0.000 0.0080(12)
O4 0.097(7) 0.026(4) 0.042(5) 0.004(4) -0.030(5) 0.008(5)
O2 0.059(7) 0.050(8) 0.050(8) 0.000 0.033(6) 0.025(4)
O1 0.024(5) 0.024(5) 0.170(19) -0.007(8) -0.007(8) 0.011(6)
O5 0.019(6) 0.070(8) 0.062(9) 0.022(7) 0.000 0.009(3)
O6 0.140(15) 0.140(15) 0.054(9) 0.047(10) 0.047(10) 0.128(16)
O3 0.016(5) 0.021(9) 0.017(7) 0.000 -0.002(6) 0.011(4)
C1 0.044(8) 0.090(8) 0.046(8) -0.017(8) -0.005(6) 0.029(8)
N2 0.074(10) 0.109(15) 0.057(12) 0.000 0.003(9) 0.054(8)
N1 0.071(11) 0.19(2) 0.065(9) -0.009(11) -0.001(9) 0.068(12)
O7 0.028(10) 0.028(10) 0.006(14) 0.000 0.000 0.014(5)

loop_
_atom_type_symbol
_atom_type_description
_atom_type_scat_dispersion_real
_atom_type_scat_dispersion_imag
_atom_type_scat_source
O O 0.0106 0.0060 'International Tables Vol C Tables 4.2.6.8 and 6.1.1.4'
W W -0.8490 6.8722 'International Tables Vol C Tables 4.2.6.8 and 6.1.1.4'
Ag Ag -0.8971 1.1015 'International Tables Vol C Tables 4.2.6.8 and 6.1.1.4'
Si Si 0.0817 0.0704 'International Tables Vol C Tables 4.2.6.8 and 6.1.1.4'
C C 0.0033 0.0016 'International Tables Vol C Tables 4.2.6.8 and 6.1.1.4'
N N 0.0061 0.0033 'International Tables Vol C Tables 4.2.6.8 and 6.1.1.4'
H H 0.0000 0.0000 'International Tables Vol C Tables 4.2.6.8 and 6.1.1.4'

loop_
_geom_angle_atom_site_label_1
_geom_angle_atom_site_label_2
_geom_angle_atom_site_label_3
_geom_angle
_geom_angle_site_symmetry_1
_geom_angle_site_symmetry_3
O2 W1 O1 103.6(8) . 3
O2 W1 O1 103.6(8) . .
O1 W1 O1 88.8(8) 3 .
O2 W1 O4 100.0(6) . .
O1 W1 O4 156.3(8) 3 .
O1 W1 O4 86.5(6) . .
O2 W1 O4 100.0(6) . 11
O1 W1 O4 86.5(6) 3 11
O1 W1 O4 156.3(8) . 11
O4 W1 O4 88.6(6) . 11
O2 W1 O3 155.2(7) . .
O1 W1 O3 94.0(8) 3 .
O1 W1 O3 94.0(8) . .
O4 W1 O3 63.3(5) . .
O4 W1 O3 63.3(5) 11 .
O2 W1 O7 159.1(9) . .
O1 W1 O7 62.5(7) 3 .
O1 W1 O7 62.5(7) . .
O4 W1 O7 94.9(6) . .
O4 W1 O7 94.9(6) 11 .
O3 W1 O7 45.8(8) . .
O5 W2 O4 101.1(4) . .
O5 W2 O4 101.1(4) . 6_556
O4 W2 O4 157.8(8) . 6_556
O5 W2 O6 100.4(7) . 8_556
O4 W2 O6 88.4(6) . 8_556
O4 W2 O6 87.6(7) 6_556 8_556
O5 W2 O6 100.4(7) . .
O4 W2 O6 87.6(7) . .
O4 W2 O6 88.4(6) 6_556 .
O6 W2 O6 159.2(14) 8_556 .
O5 W2 O3 156.5(4) . .
O4 W2 O3 63.0(6) . .
O4 W2 O3 95.8(6) 6_556 .
O6 W2 O3 64.0(7) 8_556 .
O6 W2 O3 96.2(8) . .
O5 W2 O3 156.5(4) . 9_556
O4 W2 O3 95.8(6) . 9_556
O4 W2 O3 63.0(6) 6_556 9_556
O6 W2 O3 96.2(8) 8_556 9_556
O6 W2 O3 64.0(7) . 9_556
O3 W2 O3 46.9(8) . 9_556
C1 Ag2 C1 114.7(3) . 2_655
C1 Ag2 C1 114.7(3) . 3_665
C1 Ag2 C1 114.7(3) 2_655 3_665
N1 Ag1 N1 176.3(11) 4_665 .
O7 Si1 O7 180.000(3) 7_556 .
O7 Si1 O3 110.0(7) 7_556 3
O7 Si1 O3 70.0(7) . 3
O7 Si1 O3 70.0(7) 7_556 9_556
O7 Si1 O3 110.0(7) . 9_556
O3 Si1 O3 180(2) 3 9_556
O7 Si1 O3 110.0(7) 7_556 .
O7 Si1 O3 70.0(6) . .
O3 Si1 O3 108.9(7) 3 .
O3 Si1 O3 71.1(7) 9_556 .
O7 Si1 O3 110.0(7) 7_556 2
O7 Si1 O3 70.0(6) . 2
O3 Si1 O3 108.9(7) 3 2
O3 Si1 O3 71.1(7) 9_556 2
O3 Si1 O3 108.9(7) . 2
O7 Si1 O3 70.0(7) 7_556 8_556
O7 Si1 O3 110.0(7) . 8_556
O3 Si1 O3 71.1(7) 3 8_556
O3 Si1 O3 108.9(7) 9_556 8_556
O3 Si1 O3 71.1(7) . 8_556
O3 Si1 O3 180.0(5) 2 8_556
O7 Si1 O3 70.0(6) 7_556 7_556
O7 Si1 O3 110.0(7) . 7_556
O3 Si1 O3 71.1(7) 3 7_556
O3 Si1 O3 108.9(7) 9_556 7_556
O3 Si1 O3 180.0(5) . 7_556
O3 Si1 O3 71.1(7) 2 7_556
O3 Si1 O3 108.9(7) 8_556 7_556
W2 O4 W1 137.8(7) . .
W1 O1 W1 139.9(11) 2 .
W2 O6 W2 136.9(12) . 9_556
Si1 O3 W1 122.1(10) . .
Si1 O3 W2 121.0(6) . .
W1 O3 W2 95.6(6) . .
Si1 O3 W2 121.0(6) . 8_556
W1 O3 W2 95.6(6) . 8_556
W2 O3 W2 95.0(7) . 8_556
N2 C1 N1 112(2) . .
N2 C1 Ag2 128.5(12) . .
N1 C1 Ag2 119.6(16) . .
N2 C1 H1A 124.1 . .
N1 C1 H1A 124.1 . .
Ag2 C1 H1A 4.7 . .
C1 N2 C1 109(2) 11 .
C1 N1 N1 103.6(14) . 11
C1 N1 Ag1 120.8(18) . .
N1 N1 Ag1 135.5(6) 11 .
Si1 O7 W1 122.2(6) . 3
Si1 O7 W1 122.2(6) . .
W1 O7 W1 94.3(8) 3 .
Si1 O7 W1 122.2(6) . 2
W1 O7 W1 94.3(8) 3 2
W1 O7 W1 94.3(8) . 2

loop_
_geom_bond_atom_site_label_1
_geom_bond_atom_site_label_2
_geom_bond_distance
_geom_bond_site_symmetry_2
W1 O2 1.682(12) .
W1 O1 1.875(6) 3
W1 O1 1.875(6) .
W1 O4 1.891(10) .
W1 O4 1.891(10) 11
W1 O3 2.374(19) .
W1 O7 2.403(16) .
W2 O5 1.661(12) .
W2 O4 1.890(10) .
W2 O4 1.890(10) 6_556
W2 O6 1.894(8) 8_556
W2 O6 1.894(8) .
W2 O3 2.389(13) .
W2 O3 2.389(13) 9_556
Ag2 C1 2.52(2) .
Ag2 C1 2.52(2) 2_655
Ag2 C1 2.52(2) 3_665
Ag1 N1 2.23(2) 4_665
Ag1 N1 2.23(2) .
Si1 O7 1.60(3) 7_556
Si1 O7 1.60(3) .
Si1 O3 1.637(19) 3
Si1 O3 1.637(19) 9_556
Si1 O3 1.637(19) .
Si1 O3 1.637(19) 2
Si1 O3 1.637(19) 8_556
Si1 O3 1.637(19) 7_556
O1 W1 1.875(6) 2
O6 W2 1.894(8) 9_556
O3 W2 2.389(13) 8_556
C1 N2 1.35(2) .
C1 N1 1.36(2) .
C1 H1A 0.9300 .
N2 C1 1.35(2) 11
N1 N1 1.56(5) 11
O7 W1 2.403(16) 3
O7 W1 2.403(16) 2
